data_2218142
loop_
_publ_author_name
'Saeed, Aamer'
'Abbas, Naeem'
'Hussain, Shahid'
'Fl\"orke, Ulrich'

_publ_section_title
;
 2,4-Dichloro-<i>N</i>-cyclohexylbenzamide
;
_journal_coeditor_code HK2439
_journal_issue 5
_journal_name_full 'Acta Crystallographica Section E'
_journal_page_first o773
_journal_paper_doi 10.1107/S1600536808008131
_journal_volume 64
_journal_year 2008
_chemical_formula_iupac 'C13 H15 Cl2 N O'
_chemical_formula_moiety 'C13 H15 Cl2 N O'
_chemical_formula_sum 'C13 H15 Cl2 N O'
_chemical_formula_weight 272.16
_chemical_name_systematic
;
2,4-Dichloro-N-cyclohexylbenzamide
;
_space_group_IT_number 15
_symmetry_cell_setting monoclinic
_symmetry_space_group_name_Hall '-C 2yc'
_symmetry_space_group_name_H-M 'C 1 2/c 1'
_atom_sites_solution_hydrogens difmap
_atom_sites_solution_primary direct
_atom_sites_solution_secondary difmap
_audit_creation_method SHELXL97
_cell_angle_alpha 90.00
_cell_angle_beta 90.167(3)
_cell_angle_gamma 90.00
_cell_formula_units_Z 8
_cell_length_a 26.135(3)
_cell_length_b 4.9144(6)
_cell_length_c 20.449(2)
_cell_measurement_reflns_used 978
_cell_measurement_temperature 120(2)
_cell_measurement_theta_max 25.92
_cell_measurement_theta_min 2.51
_cell_volume 2626.4(5)
_computing_cell_refinement 'SAINT (Bruker, 2002)'
_computing_data_collection 'SMART (Bruker, 2002)'
_computing_data_reduction 'SAINT (Bruker, 2002)'
_computing_molecular_graphics 'SHELXL97 (Sheldrick, 2008)'
_computing_publication_material 'SHELXL97 (Sheldrick, 2008)'
_computing_structure_refinement 'SHELXL97 (Sheldrick, 2008)'
_computing_structure_solution 'SHELXS97 (Sheldrick, 2008)'
_diffrn_ambient_temperature 120(2)
_diffrn_measured_fraction_theta_full 0.999
_diffrn_measured_fraction_theta_max 0.999
_diffrn_measurement_device_type 'Bruker SMART APEX'
_diffrn_measurement_method '\f and \w'
_diffrn_radiation_monochromator graphite
_diffrn_radiation_source 'sealed tube'
_diffrn_radiation_type MoK\a
_diffrn_radiation_wavelength 0.71073
_diffrn_reflns_av_R_equivalents 0.0414
_diffrn_reflns_av_sigmaI/netI 0.0443
_diffrn_reflns_limit_h_max 34
_diffrn_reflns_limit_h_min -34
_diffrn_reflns_limit_k_max 6
_diffrn_reflns_limit_k_min -6
_diffrn_reflns_limit_l_max 26
_diffrn_reflns_limit_l_min -26
_diffrn_reflns_number 10950
_diffrn_reflns_theta_full 27.86
_diffrn_reflns_theta_max 27.86
_diffrn_reflns_theta_min 1.56
_diffrn_standards_decay_% 0
_diffrn_standards_interval_time 430
_diffrn_standards_number 1956
_exptl_absorpt_coefficient_mu 0.477
_exptl_absorpt_correction_T_max 0.9449
_exptl_absorpt_correction_T_min 0.8033
_exptl_absorpt_correction_type multi-scan
_exptl_absorpt_process_details '(SADABS; Sheldrick, 2004)'
_exptl_crystal_colour colorless
_exptl_crystal_density_diffrn 1.377
_exptl_crystal_density_method 'not measured'
_exptl_crystal_description prism
_exptl_crystal_F_000 1136
_exptl_crystal_size_max 0.48
_exptl_crystal_size_mid 0.17
_exptl_crystal_size_min 0.12
_refine_diff_density_max 0.333
_refine_diff_density_min -0.207
_refine_ls_extinction_method none
_refine_ls_goodness_of_fit_ref 1.023
_refine_ls_hydrogen_treatment constr
_refine_ls_matrix_type full
_refine_ls_number_parameters 154
_refine_ls_number_reflns 3141
_refine_ls_number_restraints 0
_refine_ls_restrained_S_all 1.023
_refine_ls_R_factor_all 0.0635
_refine_ls_R_factor_gt 0.0433
_refine_ls_shift/su_max 0.000
_refine_ls_shift/su_mean 0.000
_refine_ls_structure_factor_coef Fsqd
_refine_ls_weighting_details 'calc w = 1/[\s^2^(Fo^2^)+(0.0561P)^2^+0.7836P] where P=(Fo^2^+2Fc^2^)/3'
_refine_ls_weighting_scheme calc
_refine_ls_wR_factor_gt 0.1008
_refine_ls_wR_factor_ref 0.1102
_reflns_number_gt 2389
_reflns_number_total 3141
_reflns_threshold_expression I>2\s(I)
_cod_data_source_file hk2439.cif
_cod_data_source_block I
_cod_original_sg_symbol_H-M 'C 2/c'
_cod_database_code 2218142
_cod_database_fobs_code 2218142

loop_
_symmetry_equiv_pos_as_xyz
'x, y, z'
'-x, y, -z+1/2'
'x+1/2, y+1/2, z'
'-x+1/2, y+1/2, -z+1/2'
'-x, -y, -z'
'x, -y, z-1/2'
'-x+1/2, -y+1/2, -z'
'x+1/2, -y+1/2, z-1/2'

loop_
_atom_site_type_symbol
_atom_site_label
_atom_site_fract_x
_atom_site_fract_y
_atom_site_fract_z
_atom_site_U_iso_or_equiv
_atom_site_adp_type
_atom_site_calc_flag
_atom_site_refinement_flags
_atom_site_occupancy
Cl Cl1 0.55602(2) 0.84379(11) 0.19724(2) 0.03406(16) Uani d . 1
Cl Cl2 0.683870(19) 0.21813(13) 0.05939(3) 0.04287(18) Uani d . 1
O O1 0.45551(5) 0.8154(2) 0.11531(7) 0.0276(3) Uani d . 1
N N1 0.43595(6) 0.3718(3) 0.12891(8) 0.0251(4) Uani d . 1
H H1B 0.4481 0.2049 0.1303 0.030 Uiso calc R 1
C C1 0.38119(6) 0.4124(4) 0.13939(10) 0.0246(4) Uani d . 1
H H1A 0.3743 0.6126 0.1403 0.029 Uiso calc R 1
C C2 0.35016(7) 0.2882(5) 0.08417(9) 0.0309(5) Uani d . 1
H H2A 0.3568 0.0901 0.0821 0.037 Uiso calc R 1
H H2B 0.3607 0.3698 0.0421 0.037 Uiso calc R 1
C C3 0.29284(8) 0.3379(5) 0.09487(10) 0.0375(5) Uani d . 1
H H3A 0.2858 0.5356 0.0927 0.045 Uiso calc R 1
H H3B 0.2731 0.2480 0.0595 0.045 Uiso calc R 1
C C4 0.27550(7) 0.2290(5) 0.16035(10) 0.0333(5) Uani d . 1
H H4A 0.2780 0.0280 0.1602 0.040 Uiso calc R 1
H H4B 0.2392 0.2784 0.1673 0.040 Uiso calc R 1
C C5 0.30768(8) 0.3422(5) 0.21592(10) 0.0382(5) Uani d . 1
H H5A 0.2973 0.2548 0.2575 0.046 Uiso calc R 1
H H5B 0.3014 0.5401 0.2200 0.046 Uiso calc R 1
C C6 0.36460(7) 0.2927(5) 0.20447(9) 0.0317(5) Uani d . 1
H H6A 0.3847 0.3769 0.2403 0.038 Uiso calc R 1
H H6B 0.3715 0.0946 0.2048 0.038 Uiso calc R 1
C C7 0.46841(7) 0.5748(4) 0.11741(8) 0.0193(4) Uani d . 1
C C8 0.52252(6) 0.4894(3) 0.10407(8) 0.0179(4) Uani d . 1
C C9 0.56448(7) 0.6043(4) 0.13615(8) 0.0214(4) Uani d . 1
C C10 0.61389(7) 0.5236(4) 0.12231(9) 0.0256(4) Uani d . 1
H H10A 0.6421 0.6031 0.1447 0.031 Uiso calc R 1
C C11 0.62169(7) 0.3258(4) 0.07559(9) 0.0256(4) Uani d . 1
C C12 0.58138(7) 0.2087(4) 0.04197(9) 0.0247(4) Uani d . 1
H H12A 0.5873 0.0740 0.0096 0.030 Uiso calc R 1
C C13 0.53219(7) 0.2924(4) 0.05662(9) 0.0213(4) Uani d . 1
H H13A 0.5042 0.2134 0.0337 0.026 Uiso calc R 1

loop_
_atom_site_aniso_label
_atom_site_aniso_U_11
_atom_site_aniso_U_22
_atom_site_aniso_U_33
_atom_site_aniso_U_12
_atom_site_aniso_U_13
_atom_site_aniso_U_23
Cl1 0.0376(3) 0.0338(3) 0.0307(3) -0.0036(2) -0.0058(2) -0.0119(2)
Cl2 0.0182(2) 0.0630(4) 0.0474(3) 0.0106(2) 0.0028(2) 0.0024(3)
O1 0.0274(7) 0.0119(7) 0.0436(8) 0.0027(5) 0.0016(6) 0.0005(6)
N1 0.0181(8) 0.0111(7) 0.0463(10) 0.0031(6) 0.0046(7) -0.0003(7)
C1 0.0170(8) 0.0140(9) 0.0428(11) 0.0028(7) 0.0061(8) 0.0019(8)
C2 0.0229(10) 0.0470(13) 0.0229(10) 0.0073(9) 0.0017(8) 0.0067(9)
C3 0.0219(10) 0.0570(15) 0.0335(11) 0.0077(10) -0.0015(9) 0.0059(10)
C4 0.0191(9) 0.0394(13) 0.0413(12) -0.0002(9) 0.0046(8) 0.0033(10)
C5 0.0295(11) 0.0534(15) 0.0318(11) 0.0005(10) 0.0091(9) -0.0050(10)
C6 0.0243(10) 0.0472(14) 0.0237(9) -0.0002(9) -0.0003(8) -0.0091(9)
C7 0.0220(9) 0.0160(9) 0.0199(8) 0.0007(7) -0.0008(7) -0.0017(7)
C8 0.0202(8) 0.0142(8) 0.0195(8) 0.0000(7) 0.0002(7) 0.0041(7)
C9 0.0254(9) 0.0178(9) 0.0209(8) -0.0027(7) -0.0007(7) 0.0025(7)
C10 0.0207(9) 0.0320(11) 0.0242(9) -0.0058(8) -0.0045(7) 0.0053(8)
C11 0.0170(9) 0.0342(11) 0.0256(9) 0.0044(8) 0.0023(7) 0.0070(8)
C12 0.0239(9) 0.0269(11) 0.0235(9) 0.0047(8) 0.0016(7) 0.0003(8)
C13 0.0190(9) 0.0206(10) 0.0244(9) 0.0006(7) -0.0021(7) -0.0008(7)

loop_
_atom_type_symbol
_atom_type_description
_atom_type_scat_dispersion_real
_atom_type_scat_dispersion_imag
_atom_type_scat_source
C C 0.0033 0.0016 'International Tables Vol C Tables 4.2.6.8 and 6.1.1.4'
H H 0.0000 0.0000 'International Tables Vol C Tables 4.2.6.8 and 6.1.1.4'
N N 0.0061 0.0033 'International Tables Vol C Tables 4.2.6.8 and 6.1.1.4'
O O 0.0106 0.0060 'International Tables Vol C Tables 4.2.6.8 and 6.1.1.4'
Cl Cl 0.1484 0.1585 'International Tables Vol C Tables 4.2.6.8 and 6.1.1.4'

loop_
_geom_angle_atom_site_label_1
_geom_angle_atom_site_label_2
_geom_angle_atom_site_label_3
_geom_angle
C7 N1 C1 123.28(15)
C7 N1 H1B 118.4
C1 N1 H1B 118.4
N1 C1 C2 110.95(16)
N1 C1 C6 110.96(16)
C2 C1 C6 110.05(15)
N1 C1 H1A 108.3
C2 C1 H1A 108.3
C6 C1 H1A 108.3
C1 C2 C3 110.49(17)
C1 C2 H2A 109.6
C3 C2 H2A 109.6
C1 C2 H2B 109.6
C3 C2 H2B 109.6
H2A C2 H2B 108.1
C4 C3 C2 111.41(16)
C4 C3 H3A 109.3
C2 C3 H3A 109.3
C4 C3 H3B 109.3
C2 C3 H3B 109.3
H3A C3 H3B 108.0
C3 C4 C5 111.50(18)
C3 C4 H4A 109.3
C5 C4 H4A 109.3
C3 C4 H4B 109.3
C5 C4 H4B 109.3
H4A C4 H4B 108.0
C4 C5 C6 111.40(17)
C4 C5 H5A 109.3
C6 C5 H5A 109.3
C4 C5 H5B 109.3
C6 C5 H5B 109.3
H5A C5 H5B 108.0
C1 C6 C5 110.70(17)
C1 C6 H6A 109.5
C5 C6 H6A 109.5
C1 C6 H6B 109.5
C5 C6 H6B 109.5
H6A C6 H6B 108.1
O1 C7 N1 123.48(16)
O1 C7 C8 121.36(16)
N1 C7 C8 115.11(15)
C13 C8 C9 117.66(16)
C13 C8 C7 119.55(15)
C9 C8 C7 122.76(15)
C10 C9 C8 121.43(17)
C10 C9 Cl1 117.70(14)
C8 C9 Cl1 120.82(14)
C11 C10 C9 119.00(17)
C11 C10 H10A 120.5
C9 C10 H10A 120.5
C10 C11 C12 121.64(17)
C10 C11 Cl2 119.08(14)
C12 C11 Cl2 119.28(15)
C11 C12 C13 118.43(18)
C11 C12 H12A 120.8
C13 C12 H12A 120.8
C12 C13 C8 121.83(17)
C12 C13 H13A 119.1
C8 C13 H13A 119.1

loop_
_geom_bond_atom_site_label_1
_geom_bond_atom_site_label_2
_geom_bond_distance
_geom_bond_publ_flag
Cl1 C9 1.7310(19) ?
Cl2 C11 1.7419(19) ?
O1 C7 1.231(2) ?
N1 C7 1.331(2) ?
N1 C1 1.461(2) ?
N1 H1B 0.8800 ?
C1 C2 1.517(3) ?
C1 C6 1.519(3) ?
C1 H1A 1.0000 ?
C2 C3 1.534(3) ?
C2 H2A 0.9900 ?
C2 H2B 0.9900 ?
C3 C4 1.513(3) ?
C3 H3A 0.9900 ?
C3 H3B 0.9900 ?
C4 C5 1.518(3) ?
C4 H4A 0.9900 ?
C4 H4B 0.9900 ?
C5 C6 1.526(3) ?
C5 H5A 0.9900 ?
C5 H5B 0.9900 ?
C6 H6A 0.9900 ?
C6 H6B 0.9900 ?
C7 C8 1.501(2) y
C8 C13 1.394(2) ?
C8 C9 1.396(2) ?
C9 C10 1.381(3) ?
C10 C11 1.378(3) ?
C10 H10A 0.9500 ?
C11 C12 1.382(3) ?
C12 C13 1.383(3) ?
C12 H12A 0.9500 ?
C13 H13A 0.9500 ?

loop_
_geom_hbond_atom_site_label_D
_geom_hbond_atom_site_label_H
_geom_hbond_atom_site_label_A
_geom_hbond_site_symmetry_A
_geom_hbond_distance_DH
_geom_hbond_distance_HA
_geom_hbond_distance_DA
_geom_hbond_angle_DHA
_geom_hbond_publ_flag
N1 H1B O1 1_545 0.88 1.95 2.796(3) 161.00 yes

loop_
_geom_torsion_atom_site_label_1
_geom_torsion_atom_site_label_2
_geom_torsion_atom_site_label_3
_geom_torsion_atom_site_label_4
_geom_torsion
C7 N1 C1 C2 113.7(2)
C7 N1 C1 C6 -123.64(19)
N1 C1 C2 C3 -178.66(16)
C6 C1 C2 C3 58.1(2)
C1 C2 C3 C4 -56.3(2)
C2 C3 C4 C5 54.1(3)
C3 C4 C5 C6 -54.1(3)
N1 C1 C6 C5 178.53(16)
C2 C1 C6 C5 -58.3(2)
C4 C5 C6 C1 56.2(2)
C1 N1 C7 O1 0.9(3)
C1 N1 C7 C8 -176.58(16)
O1 C7 C8 C13 -126.00(18)
N1 C7 C8 C13 51.5(2)
O1 C7 C8 C9 52.3(2)
N1 C7 C8 C9 -130.16(18)
C13 C8 C9 C10 -1.0(3)
C7 C8 C9 C10 -179.29(16)
C13 C8 C9 Cl1 -178.28(13)
C7 C8 C9 Cl1 3.4(2)
C8 C9 C10 C11 0.2(3)
Cl1 C9 C10 C11 177.62(14)
C9 C10 C11 C12 0.6(3)
C9 C10 C11 Cl2 -178.55(14)
C10 C11 C12 C13 -0.7(3)
Cl2 C11 C12 C13 178.49(14)
C11 C12 C13 C8 -0.1(3)
C9 C8 C13 C12 0.9(3)
C7 C8 C13 C12 179.29(17)

loop_
_cod_related_entry_id
_cod_related_entry_database
_cod_related_entry_code
1 ChemSpider 192514
